data_4517738
loop_
_publ_author_name
'Basavalingappa, Vasantha'
'Bera, Santu'
'Xue, Bin'
'O'Donnell, Joseph'
'Guerin, Sarah'
'Cazade, Pierre-Andre'
'Yuan, Hui'
'Haq, Ehtsham Ul'
'Silien, Christophe'
'Tao, Kai'
'Shimon, Linda J. W.'
'Tofail, Syed A. M.'
'Thompson, Damien'
'Kolusheva, Sofiya'
'Yang, Rusen'
'Cao, Yi'
'Gazit, Ehud'

_publ_section_title
;
 Diphenylalanine-Derivative Peptide Assemblies with Increased Aromaticity
 Exhibit Metal-like Rigidity and High Piezoelectricity.
;
_journal_name_full 'ACS nano'
_journal_paper_doi 10.1021/acsnano.0c01654
_journal_year 2020
_chemical_absolute_configuration rmad
_chemical_formula_moiety '2(C30 H28 N2 O3), 2.5(H2 O), 2.5(O)'
_chemical_formula_sum 'C60 H61 N4 O11'
_chemical_formula_weight 1014.12
_space_group_crystal_system orthorhombic
_space_group_IT_number 18
_space_group_name_Hall 'P 2 2ab'
_space_group_name_H-M_alt 'P 21 21 2'
_atom_sites_solution_hydrogens mixed
_audit_creation_method SHELXL-2016/4
_cell_angle_alpha 90
_cell_angle_beta 90
_cell_angle_gamma 90
_cell_formula_units_Z 4
_cell_length_a 12.2006(3)
_cell_length_b 34.6872(6)
_cell_length_c 13.1696(2)
_cell_measurement_reflns_used 15485
_cell_measurement_temperature 100(2)
_cell_measurement_theta_max 78.2430
_cell_measurement_theta_min 4.4450
_cell_volume 5573.44(19)
_computing_cell_refinement 'CrysAlisPro 1.171.39.46 (Rigaku OD, 2018)'
_computing_data_collection 'CrysAlisPro 1.171.39.46 (Rigaku OD, 2018)'
_computing_data_reduction 'CrysAlisPro 1.171.39.46 (Rigaku OD, 2018)'
_computing_structure_refinement 'SHELXL-2016/4 (Sheldrick, 2016)'
_computing_structure_solution 'SHELXT-2016/4 (Sheldrick, 2016)'
_diffrn_ambient_temperature 100(2)
_diffrn_measured_fraction_theta_full 0.997
_diffrn_measured_fraction_theta_max 0.997
_diffrn_measurement_device_type 'Rigaku XtaLAB AFC12 (RINC): Kappa dual home/near'
_diffrn_measurement_method '\w scans'
_diffrn_radiation_type CuK\a
_diffrn_radiation_wavelength 1.54184
_diffrn_reflns_av_R_equivalents 0.0590
_diffrn_reflns_av_unetI/netI 0.0415
_diffrn_reflns_Laue_measured_fraction_full 0.997
_diffrn_reflns_Laue_measured_fraction_max 0.997
_diffrn_reflns_limit_h_max 13
_diffrn_reflns_limit_h_min -14
_diffrn_reflns_limit_k_max 41
_diffrn_reflns_limit_k_min -41
_diffrn_reflns_limit_l_max 15
_diffrn_reflns_limit_l_min -15
_diffrn_reflns_number 41073
_diffrn_reflns_point_group_measured_fraction_full 0.997
_diffrn_reflns_point_group_measured_fraction_max 0.997
_diffrn_reflns_theta_full 67.684
_diffrn_reflns_theta_max 68.230
_diffrn_reflns_theta_min 4.215
_diffrn_source 'micro-focus sealed X-ray tube'
_exptl_absorpt_coefficient_mu 0.680
_exptl_absorpt_correction_T_max 1.00000
_exptl_absorpt_correction_T_min 0.61730
_exptl_absorpt_correction_type multi-scan
_exptl_absorpt_process_details
;
CrysAlisPro 1.171.39.46 (Rigaku Oxford Diffraction, 2018)
Empirical absorption correction using spherical harmonics,
 implemented in SCALE3 ABSPACK scaling algorithm.
;
_exptl_crystal_colour colourless
_exptl_crystal_density_diffrn 1.209
_exptl_crystal_description plate
_exptl_crystal_F_000 2148
_exptl_crystal_size_max 0.098
_exptl_crystal_size_mid 0.043
_exptl_crystal_size_min 0.014
_platon_squeeze_details
;
;
_refine_diff_density_max 0.598
_refine_diff_density_min -0.342
_refine_diff_density_rms 0.076
_refine_ls_abs_structure_details
;
 Flack x determined using 3782 quotients [(I+)-(I-)]/[(I+)+(I-)]
 (Parsons, Flack and Wagner, Acta Cryst. B69 (2013) 249-259).
;
_refine_ls_abs_structure_Flack 0.04(8)
_refine_ls_extinction_method none
_refine_ls_goodness_of_fit_ref 1.160
_refine_ls_hydrogen_treatment mixed
_refine_ls_matrix_type full
_refine_ls_number_parameters 705
_refine_ls_number_reflns 10182
_refine_ls_number_restraints 21
_refine_ls_restrained_S_all 1.165
_refine_ls_R_factor_all 0.0751
_refine_ls_R_factor_gt 0.0721
_refine_ls_shift/su_max 0.000
_refine_ls_shift/su_mean 0.000
_refine_ls_structure_factor_coef Fsqd
_refine_ls_weighting_details 'w=1/[\s^2^(Fo^2^)+(0.0565P)^2^+11.8250P] where P=(Fo^2^+2Fc^2^)/3'
_refine_ls_weighting_scheme calc
_refine_ls_wR_factor_gt 0.1817
_refine_ls_wR_factor_ref 0.1834
_reflns_Friedel_coverage 0.797
_reflns_Friedel_fraction_full 0.998
_reflns_Friedel_fraction_max 0.998
_reflns_number_gt 9641
_reflns_number_total 10182
_reflns_threshold_expression 'I > 2\s(I)'
_cod_data_source_file nn0c01654_si_003.cif
_cod_data_source_block eh101-sr2
_cod_original_cell_volume 5573.45(18)
_cod_database_code 4517738
_shelx_shelxl_version_number 2016/4
_shelx_space_group_comment
;
The symmetry employed for this shelxl refinement is uniquely defined
by the following loop, which should always be used as a source of
symmetry information in preference to the above space-group names.
They are only intended as comments.
;
_shelx_estimated_absorpt_t_min 0.936
_shelx_estimated_absorpt_t_max 0.991
_oxdiff_exptl_absorpt_empirical_full_min 0.627
_oxdiff_exptl_absorpt_empirical_full_max 1.829
_oxdiff_exptl_absorpt_empirical_details
;
Empirical correction (ABSPACK) includes:
- Absorption correction using spherical harmonics
- Frame scaling
;

loop_
_space_group_symop_operation_xyz
'x, y, z'
'-x, -y, z'
'-x+1/2, y+1/2, -z'
'x+1/2, -y+1/2, -z'

loop_
_atom_site_label
_atom_site_type_symbol
_atom_site_fract_x
_atom_site_fract_y
_atom_site_fract_z
_atom_site_U_iso_or_equiv
_atom_site_adp_type
_atom_site_occupancy
_atom_site_site_symmetry_order
_atom_site_calc_flag
_atom_site_refinement_flags_posn
_atom_site_refinement_flags_adp
_atom_site_refinement_flags_occupancy
_atom_site_disorder_assembly
_atom_site_disorder_group
O1 O 0.8007(7) 0.44961(16) 0.3029(4) 0.070(2) Uani 1 1 d . U . . .
O2 O 0.6036(3) 0.41623(13) 0.1140(3) 0.0289(9) Uani 1 1 d . . . . .
O3 O 0.5579(3) 0.39679(12) 0.2704(3) 0.0238(9) Uani 1 1 d . . . . .
N1 N 0.8880(4) 0.46188(13) 0.4785(3) 0.0223(10) Uani 1 1 d . . . . .
H1A H 0.905115 0.475165 0.421086 0.027 Uiso 1 1 calc R U . . .
H1B H 0.943014 0.464610 0.524656 0.027 Uiso 1 1 calc R U . . .
H1C H 0.824561 0.471267 0.505096 0.027 Uiso 1 1 calc R U . . .
N2 N 0.7802(4) 0.38611(13) 0.3143(4) 0.0223(10) Uani 1 1 d . . . . .
H2 H 0.781775 0.365465 0.353142 0.027 Uiso 1 1 calc R U . . .
C1 C 0.8740(5) 0.42033(15) 0.4536(4) 0.0205(11) Uani 1 1 d . . . . .
H1 H 0.948401 0.408788 0.444339 0.025 Uiso 1 1 calc R U . . .
C2 C 0.8142(5) 0.41913(17) 0.3498(4) 0.0262(13) Uani 1 1 d . . . . .
C3 C 0.8171(4) 0.39915(16) 0.5421(4) 0.0200(11) Uani 1 1 d . . . . .
H3 H 0.739023 0.407885 0.545048 0.024 Uiso 1 1 calc R U . . .
C4 C 0.8729(5) 0.41000(16) 0.6432(4) 0.0204(11) Uani 1 1 d . . . . .
C5 C 0.8270(5) 0.43932(17) 0.7022(4) 0.0260(13) Uani 1 1 d . . . . .
H5 H 0.760350 0.451225 0.682024 0.031 Uiso 1 1 calc R U . . .
C6 C 0.8798(6) 0.4509(2) 0.7906(5) 0.0392(17) Uani 1 1 d . . . . .
H6 H 0.849745 0.471290 0.830030 0.047 Uiso 1 1 calc R U . . .
C7 C 0.9756(6) 0.4331(2) 0.8217(5) 0.0343(15) Uani 1 1 d . . . . .
H7 H 1.010622 0.441150 0.882606 0.041 Uiso 1 1 calc R U . . .
C8 C 1.0202(5) 0.40383(18) 0.7644(5) 0.0278(13) Uani 1 1 d . . . . .
H8 H 1.085867 0.391547 0.785855 0.033 Uiso 1 1 calc R U . . .
C9 C 0.9689(5) 0.39228(17) 0.6751(4) 0.0238(12) Uani 1 1 d . . . . .
H9 H 0.999806 0.372098 0.635666 0.029 Uiso 1 1 calc R U . . .
C10 C 0.8181(5) 0.35556(17) 0.5284(5) 0.0255(13) Uani 1 1 d . . . . .
C11 C 0.9054(6) 0.33507(17) 0.4888(5) 0.0329(15) Uani 1 1 d . . . . .
H11 H 0.967809 0.348627 0.464581 0.039 Uiso 1 1 calc R U . . .
C12 C 0.9038(8) 0.2952(2) 0.4838(5) 0.046(2) Uani 1 1 d . . . . .
H12 H 0.964903 0.281570 0.456950 0.055 Uiso 1 1 calc R U . . .
C13 C 0.8125(8) 0.2751(2) 0.5184(6) 0.056(2) Uani 1 1 d . . . . .
H13 H 0.811045 0.247755 0.514996 0.067 Uiso 1 1 calc R U . . .
C14 C 0.7251(7) 0.2946(2) 0.5570(6) 0.049(2) Uani 1 1 d . . . . .
H14 H 0.663006 0.280691 0.580667 0.059 Uiso 1 1 calc R U . . .
C15 C 0.7259(6) 0.3352(2) 0.5621(5) 0.0391(17) Uani 1 1 d . . . . .
H15 H 0.664176 0.348613 0.588171 0.047 Uiso 1 1 calc R U . . .
C16 C 0.7392(5) 0.38336(16) 0.2090(4) 0.0209(12) Uani 1 1 d . . . . .
H16 H 0.790772 0.397606 0.163365 0.025 Uiso 1 1 calc R U . . .
C17 C 0.6253(5) 0.40076(16) 0.1976(4) 0.0231(12) Uani 1 1 d . . . . .
C18 C 0.7374(4) 0.34069(16) 0.1769(4) 0.0186(11) Uani 1 1 d . . . . .
H18 H 0.677472 0.327732 0.215823 0.022 Uiso 1 1 calc R U . . .
C19 C 0.8437(5) 0.31934(16) 0.1998(4) 0.0211(11) Uani 1 1 d . . . . .
C20 C 0.8413(5) 0.27959(17) 0.2217(5) 0.0250(12) Uani 1 1 d . . . . .
H20 H 0.772750 0.266685 0.225146 0.030 Uiso 1 1 calc R U . . .
C21 C 0.9368(5) 0.25886(18) 0.2385(5) 0.0309(14) Uani 1 1 d . . . . .
H21 H 0.933260 0.232049 0.252777 0.037 Uiso 1 1 calc R U . . .
C22 C 1.0375(4) 0.27731(18) 0.2343(5) 0.0243(12) Uani 1 1 d . U . . .
H22 H 1.103061 0.263299 0.246778 0.029 Uiso 1 1 calc R U . . .
C23 C 1.0420(5) 0.31635(19) 0.2119(5) 0.0283(13) Uani 1 1 d . . . . .
H23 H 1.111069 0.328923 0.208348 0.034 Uiso 1 1 calc R U . . .
C24 C 0.9469(5) 0.33724(18) 0.1947(5) 0.0246(12) Uani 1 1 d . . . . .
H24 H 0.951545 0.363952 0.179409 0.030 Uiso 1 1 calc R U . . .
C25 C 0.7120(5) 0.33576(16) 0.0634(4) 0.0217(12) Uani 1 1 d . . . . .
C26 C 0.6260(4) 0.31223(17) 0.0350(5) 0.0237(12) Uani 1 1 d . . . . .
H26 H 0.580363 0.301086 0.085506 0.028 Uiso 1 1 calc R U . . .
C27 C 0.6055(5) 0.30467(18) -0.0680(5) 0.0294(13) Uani 1 1 d . . . . .
H27 H 0.546814 0.288182 -0.087129 0.035 Uiso 1 1 calc R U . . .
C28 C 0.6713(5) 0.32141(19) -0.1414(5) 0.0325(14) Uani 1 1 d . . . . .
H28 H 0.657988 0.316349 -0.211225 0.039 Uiso 1 1 calc R U . . .
C29 C 0.7576(5) 0.3458(2) -0.1127(5) 0.0313(14) Uani 1 1 d . . . . .
H29 H 0.802605 0.357468 -0.162974 0.038 Uiso 1 1 calc R U . . .
C30 C 0.7768(5) 0.35297(19) -0.0101(5) 0.0279(13) Uani 1 1 d . . . . .
H30 H 0.834673 0.369719 0.009514 0.033 Uiso 1 1 calc R U . . .
O4 O 0.1600(3) 0.40733(15) 0.1945(3) 0.0362(11) Uani 1 1 d . . . . .
O5 O 0.1546(3) 0.41510(13) 0.4548(3) 0.0305(10) Uani 1 1 d . . . . .
O6 O 0.3226(3) 0.44007(11) 0.4360(3) 0.0248(9) Uani 1 1 d . . . . .
N3 N 0.4012(4) 0.45042(14) 0.1059(3) 0.0210(10) Uani 1 1 d . . . . .
H3A H 0.387177 0.463974 0.163651 0.032 Uiso 1 1 calc R U . . .
H3B H 0.408105 0.467004 0.052779 0.032 Uiso 1 1 calc R U . . .
H3C H 0.464501 0.436867 0.113620 0.032 Uiso 1 1 calc R U . . .
N4 N 0.3277(4) 0.39394(13) 0.2554(3) 0.0178(9) Uani 1 1 d . . . . .
H4 H 0.398690 0.392924 0.243988 0.021 Uiso 1 1 calc R U . . .
C31 C 0.3097(4) 0.42344(16) 0.0860(4) 0.0201(11) Uani 1 1 d . . . . .
H31 H 0.251061 0.438194 0.049873 0.024 Uiso 1 1 calc R U . . .
C32 C 0.2597(4) 0.40781(16) 0.1849(4) 0.0207(11) Uani 1 1 d . . . . .
C33 C 0.3497(4) 0.39125(16) 0.0133(4) 0.0190(11) Uani 1 1 d . . . . .
H33 H 0.415878 0.379496 0.045652 0.023 Uiso 1 1 calc R U . . .
C34 C 0.3887(5) 0.40985(16) -0.0866(4) 0.0223(12) Uani 1 1 d . . . . .
C35 C 0.3193(6) 0.43138(19) -0.1466(4) 0.0322(14) Uani 1 1 d . . . . .
H35 H 0.245100 0.434610 -0.126503 0.039 Uiso 1 1 calc R U . . .
C36 C 0.3561(6) 0.4486(2) -0.2364(5) 0.0373(16) Uani 1 1 d . . . . .
H36 H 0.307754 0.463710 -0.276490 0.045 Uiso 1 1 calc R U . . .
C37 C 0.4641(7) 0.4432(2) -0.2661(5) 0.0392(17) Uani 1 1 d . . . . .
H37 H 0.490560 0.454622 -0.326907 0.047 Uiso 1 1 calc R U . . .
C38 C 0.5326(6) 0.4212(2) -0.2069(5) 0.0406(17) Uani 1 1 d . . . . .
H38 H 0.606220 0.417159 -0.227922 0.049 Uiso 1 1 calc R U . . .
C39 C 0.4963(5) 0.40462(19) -0.1168(5) 0.0284(13) Uani 1 1 d . . . . .
H39 H 0.545007 0.389801 -0.076328 0.034 Uiso 1 1 calc R U . . .
C40 C 0.2679(5) 0.35877(16) -0.0021(4) 0.0206(12) Uani 1 1 d . . . . .
C41 C 0.1576(5) 0.36512(18) -0.0231(4) 0.0257(13) Uani 1 1 d . . . . .
H41 H 0.130215 0.390747 -0.025487 0.031 Uiso 1 1 calc R U . . .
C42 C 0.0867(5) 0.33422(18) -0.0406(4) 0.0255(13) Uani 1 1 d . . . . .
H42 H 0.012066 0.338871 -0.057087 0.031 Uiso 1 1 calc R U . . .
C43 C 0.1253(5) 0.29684(19) -0.0339(4) 0.0304(14) Uani 1 1 d . . . . .
H43 H 0.076728 0.275796 -0.044054 0.036 Uiso 1 1 calc R U . . .
C44 C 0.2338(5) 0.29007(18) -0.0125(5) 0.0271(13) Uani 1 1 d . . . . .
H44 H 0.260143 0.264334 -0.008713 0.033 Uiso 1 1 calc R U . . .
C45 C 0.3050(5) 0.32057(18) 0.0034(4) 0.0261(13) Uani 1 1 d . . . . .
H45 H 0.379876 0.315556 0.018310 0.031 Uiso 1 1 calc R U . . .
C46 C 0.2825(5) 0.38044(15) 0.3520(4) 0.0184(11) Uani 1 1 d . . . . .
H46 H 0.215576 0.364664 0.337907 0.022 Uiso 1 1 calc R U . . .
C47 C 0.2497(4) 0.41524(16) 0.4196(4) 0.0204(11) Uani 1 1 d . . . . .
C48 C 0.3654(4) 0.35553(15) 0.4070(4) 0.0162(11) Uani 1 1 d . . . . .
H48 H 0.431600 0.371992 0.418034 0.019 Uiso 1 1 calc R U . . .
C49 C 0.3230(5) 0.34452(15) 0.5122(4) 0.0186(11) Uani 1 1 d . . . . .
C50 C 0.3828(6) 0.35388(17) 0.5992(4) 0.0273(13) Uani 1 1 d . . . . .
H50 H 0.451282 0.366667 0.592871 0.033 Uiso 1 1 calc R U . . .
C51 C 0.3429(6) 0.34467(19) 0.6950(5) 0.0366(16) Uani 1 1 d . . . . .
H51 H 0.384526 0.350851 0.753711 0.044 Uiso 1 1 calc R U . . .
C52 C 0.2424(6) 0.32649(19) 0.7049(5) 0.0370(16) Uani 1 1 d . . . . .
H52 H 0.215294 0.320281 0.770473 0.044 Uiso 1 1 calc R U . . .
C53 C 0.1811(5) 0.31726(17) 0.6194(5) 0.0293(14) Uani 1 1 d . . . . .
H53 H 0.111686 0.305141 0.626364 0.035 Uiso 1 1 calc R U . . .
C54 C 0.2222(5) 0.32591(16) 0.5231(4) 0.0213(12) Uani 1 1 d . . . . .
H54 H 0.181198 0.319092 0.464410 0.026 Uiso 1 1 calc R U . . .
C55 C 0.4045(4) 0.31970(16) 0.3499(4) 0.0194(11) Uani 1 1 d . . . . .
C56 C 0.5065(5) 0.30512(17) 0.3705(5) 0.0257(13) Uani 1 1 d . . . . .
H56 H 0.552995 0.318745 0.415945 0.031 Uiso 1 1 calc R U . . .
C57 C 0.5442(5) 0.27114(18) 0.3273(5) 0.0305(14) Uani 1 1 d . . . . .
H57 H 0.614928 0.261589 0.344080 0.037 Uiso 1 1 calc R U . . .
C58 C 0.4791(6) 0.25142(18) 0.2605(5) 0.0295(14) Uani 1 1 d . . . . .
H58 H 0.503801 0.227949 0.231237 0.035 Uiso 1 1 calc R U . . .
C59 C 0.3772(6) 0.26594(19) 0.2359(5) 0.0323(14) Uani 1 1 d . . . . .
H59 H 0.332541 0.252663 0.188306 0.039 Uiso 1 1 calc R U . . .
C60 C 0.3391(6) 0.29992(18) 0.2804(5) 0.0296(13) Uani 1 1 d . . . . .
H60 H 0.268596 0.309588 0.263238 0.036 Uiso 1 1 calc R U . . .
O11 O -0.0239(7) 0.4350(2) 0.1058(8) 0.032(2) Uani 0.5 1 d D . P . .
H11P H 0.021(10) 0.453(3) 0.091(10) 0.049 Uiso 0.5 1 d D U P . .
H11Q H -0.056(11) 0.444(4) 0.157(7) 0.049 Uiso 0.5 1 d D U P . .
O10 O 0.0880(3) 0.46813(11) 0.5864(3) 0.0239(9) Uani 1 1 d . . . . .
O8 O 0.5519(4) 0.43218(13) 0.4622(3) 0.0305(10) Uani 1 1 d D . . . .
H8P H 0.486(2) 0.438(2) 0.452(6) 0.046 Uiso 1 1 d D U . . .
H8Q H 0.570(5) 0.4168(18) 0.416(4) 0.046 Uiso 1 1 d D U . . .
O7 O 0.6835(3) 0.48981(12) 0.5380(3) 0.0270(9) Uani 1 1 d D . . . .
H7P H 0.644(5) 0.4732(13) 0.509(5) 0.041 Uiso 1 1 d D U . . .
H7Q H 0.669(6) 0.5111(9) 0.511(5) 0.041 Uiso 1 1 d D U . . .
O9 O 0.3854(4) 0.49131(13) 0.2859(3) 0.0372(11) Uani 1 1 d . . . . .
O12 O 0.4585(8) 0.5049(3) -0.0404(7) 0.041(3) Uani 0.5 1 d . . P A -1

loop_
_atom_site_aniso_label
_atom_site_aniso_U_11
_atom_site_aniso_U_22
_atom_site_aniso_U_33
_atom_site_aniso_U_23
_atom_site_aniso_U_13
_atom_site_aniso_U_12
O1 0.135(6) 0.041(3) 0.034(3) 0.013(2) -0.042(3) -0.025(3)
O2 0.026(2) 0.041(2) 0.019(2) 0.0005(18) 0.0022(17) 0.0106(19)
O3 0.0171(19) 0.037(2) 0.0175(19) 0.0013(17) -0.0001(16) -0.0005(17)
N1 0.032(3) 0.022(2) 0.013(2) -0.0020(18) -0.0004(19) -0.005(2)
N2 0.032(3) 0.021(2) 0.014(2) 0.0007(19) -0.005(2) -0.004(2)
C1 0.023(3) 0.020(3) 0.019(3) 0.001(2) 0.002(2) -0.006(2)
C2 0.040(4) 0.025(3) 0.014(3) 0.001(2) -0.002(2) -0.006(3)
C3 0.015(3) 0.026(3) 0.019(3) 0.000(2) -0.006(2) -0.003(2)
C4 0.025(3) 0.023(3) 0.013(2) 0.003(2) -0.002(2) 0.000(2)
C5 0.028(3) 0.035(3) 0.015(3) 0.000(2) 0.005(2) 0.007(3)
C6 0.056(5) 0.045(4) 0.017(3) -0.003(3) -0.001(3) 0.018(3)
C7 0.042(4) 0.043(4) 0.018(3) -0.003(3) -0.011(3) 0.005(3)
C8 0.026(3) 0.037(3) 0.020(3) -0.001(3) -0.011(2) 0.002(3)
C9 0.024(3) 0.029(3) 0.018(3) 0.000(2) 0.000(2) 0.001(2)
C10 0.029(3) 0.025(3) 0.023(3) 0.005(2) -0.009(2) -0.006(2)
C11 0.051(4) 0.025(3) 0.023(3) -0.001(2) -0.011(3) 0.004(3)
C12 0.079(6) 0.028(3) 0.031(4) -0.006(3) -0.023(4) 0.007(4)
C13 0.087(7) 0.031(4) 0.048(5) 0.008(3) -0.041(5) -0.009(4)
C14 0.047(5) 0.050(4) 0.051(5) 0.024(4) -0.028(4) -0.031(4)
C15 0.035(4) 0.046(4) 0.036(4) 0.016(3) -0.018(3) -0.018(3)
C16 0.016(3) 0.029(3) 0.018(3) -0.003(2) -0.001(2) 0.001(2)
C17 0.026(3) 0.022(3) 0.021(3) -0.002(2) -0.004(2) -0.002(2)
C18 0.007(2) 0.028(3) 0.021(3) -0.004(2) 0.001(2) -0.004(2)
C19 0.023(3) 0.023(3) 0.017(3) -0.004(2) 0.000(2) -0.003(2)
C20 0.024(3) 0.025(3) 0.026(3) -0.003(2) 0.003(2) -0.002(2)
C21 0.032(3) 0.028(3) 0.033(3) 0.000(3) 0.004(3) 0.009(3)
C22 0.007(2) 0.035(3) 0.031(3) 0.002(2) -0.001(2) 0.005(2)
C23 0.011(3) 0.041(3) 0.033(3) -0.004(3) -0.001(2) 0.001(2)
C24 0.020(3) 0.030(3) 0.024(3) 0.000(2) -0.005(2) -0.002(2)
C25 0.019(3) 0.026(3) 0.020(3) -0.006(2) 0.001(2) 0.004(2)
C26 0.012(3) 0.033(3) 0.026(3) -0.005(2) -0.002(2) -0.001(2)
C27 0.030(3) 0.031(3) 0.027(3) -0.009(3) -0.006(3) -0.002(3)
C28 0.035(4) 0.041(4) 0.021(3) -0.011(3) -0.001(3) 0.005(3)
C29 0.027(3) 0.045(4) 0.022(3) -0.008(3) 0.008(3) 0.001(3)
C30 0.022(3) 0.037(3) 0.025(3) -0.006(3) 0.005(2) -0.006(3)
O4 0.018(2) 0.070(3) 0.021(2) 0.010(2) -0.0028(17) -0.002(2)
O5 0.020(2) 0.038(2) 0.033(2) -0.0082(19) 0.0013(18) 0.0050(18)
O6 0.022(2) 0.026(2) 0.027(2) -0.0025(17) 0.0032(17) -0.0052(17)
N3 0.017(2) 0.029(2) 0.017(2) 0.0000(19) -0.0046(18) 0.000(2)
N4 0.014(2) 0.024(2) 0.015(2) 0.0005(18) 0.0021(17) -0.0014(19)
C31 0.015(3) 0.027(3) 0.018(3) 0.003(2) -0.001(2) 0.002(2)
C32 0.018(3) 0.030(3) 0.014(3) -0.002(2) 0.001(2) -0.001(2)
C33 0.008(2) 0.032(3) 0.016(3) 0.003(2) 0.0005(19) 0.003(2)
C34 0.025(3) 0.027(3) 0.015(3) -0.004(2) 0.003(2) -0.005(2)
C35 0.043(4) 0.037(3) 0.016(3) 0.003(3) 0.006(3) -0.001(3)
C36 0.055(5) 0.039(4) 0.018(3) 0.006(3) -0.002(3) 0.001(3)
C37 0.063(5) 0.040(4) 0.014(3) 0.000(3) 0.008(3) -0.016(4)
C38 0.029(4) 0.060(5) 0.033(4) 0.004(3) 0.017(3) -0.009(3)
C39 0.025(3) 0.037(3) 0.023(3) -0.002(3) 0.004(2) -0.001(3)
C40 0.021(3) 0.031(3) 0.010(2) 0.004(2) 0.004(2) 0.003(2)
C41 0.029(3) 0.034(3) 0.014(3) 0.002(2) 0.002(2) -0.003(3)
C42 0.018(3) 0.042(3) 0.017(3) 0.004(2) -0.003(2) -0.002(2)
C43 0.035(4) 0.038(3) 0.018(3) 0.001(3) 0.004(3) -0.007(3)
C44 0.025(3) 0.031(3) 0.026(3) 0.003(2) 0.002(2) -0.002(2)
C45 0.022(3) 0.032(3) 0.024(3) 0.003(3) -0.001(2) 0.001(2)
C46 0.020(3) 0.021(3) 0.014(3) 0.000(2) 0.003(2) 0.003(2)
C47 0.010(3) 0.029(3) 0.022(3) 0.003(2) 0.001(2) 0.005(2)
C48 0.013(3) 0.019(3) 0.017(3) 0.001(2) 0.003(2) -0.003(2)
C49 0.020(3) 0.019(3) 0.016(3) 0.000(2) 0.002(2) 0.000(2)
C50 0.038(4) 0.028(3) 0.015(3) -0.003(2) 0.005(3) -0.002(3)
C51 0.061(5) 0.035(3) 0.014(3) 0.001(3) 0.002(3) 0.008(3)
C52 0.063(5) 0.032(3) 0.016(3) 0.001(3) 0.014(3) 0.009(3)
C53 0.032(3) 0.025(3) 0.031(3) 0.005(3) 0.014(3) 0.001(3)
C54 0.019(3) 0.024(3) 0.021(3) 0.004(2) 0.006(2) 0.005(2)
C55 0.017(3) 0.026(3) 0.015(2) 0.000(2) 0.006(2) 0.000(2)
C56 0.018(3) 0.029(3) 0.030(3) 0.001(3) 0.004(2) 0.003(2)
C57 0.028(3) 0.028(3) 0.036(4) 0.002(3) 0.003(3) 0.004(3)
C58 0.040(4) 0.028(3) 0.020(3) 0.001(2) 0.009(3) 0.008(3)
C59 0.042(4) 0.034(3) 0.022(3) -0.005(3) -0.005(3) 0.006(3)
C60 0.035(3) 0.030(3) 0.024(3) -0.006(3) -0.002(3) 0.005(3)
O11 0.014(4) 0.024(4) 0.059(6) 0.020(4) -0.004(4) -0.001(3)
O10 0.016(2) 0.029(2) 0.027(2) 0.0009(17) 0.0036(16) 0.0001(16)
O8 0.031(2) 0.034(2) 0.027(2) -0.0050(19) 0.000(2) -0.0068(19)
O7 0.028(2) 0.025(2) 0.029(2) 0.0027(17) -0.0118(18) -0.0024(18)
O9 0.056(3) 0.031(2) 0.024(2) -0.0045(18) 0.001(2) -0.004(2)
O12 0.069(8) 0.027(5) 0.027(4) 0.004(4) -0.015(4) -0.006(5)

loop_
_atom_type_symbol
_atom_type_description
_atom_type_scat_dispersion_real
_atom_type_scat_dispersion_imag
_atom_type_scat_source
C C 0.0181 0.0091 'International Tables Vol C Tables 4.2.6.8 and 6.1.1.4'
H H 0.0000 0.0000 'International Tables Vol C Tables 4.2.6.8 and 6.1.1.4'
N N 0.0311 0.0180 'International Tables Vol C Tables 4.2.6.8 and 6.1.1.4'
O O 0.0492 0.0322 'International Tables Vol C Tables 4.2.6.8 and 6.1.1.4'

loop_
_geom_angle_atom_site_label_1
_geom_angle_atom_site_label_2
_geom_angle_atom_site_label_3
_geom_angle
_geom_angle_site_symmetry_1
_geom_angle_site_symmetry_3
_geom_angle_publ_flag
C1 N1 H1A 109.5 . . ?
C1 N1 H1B 109.5 . . ?
H1A N1 H1B 109.5 . . ?
C1 N1 H1C 109.5 . . ?
H1A N1 H1C 109.5 . . ?
H1B N1 H1C 109.5 . . ?
C2 N2 C16 120.0(5) . . ?
C2 N2 H2 120.0 . . ?
C16 N2 H2 120.0 . . ?
N1 C1 C3 110.2(4) . . ?
N1 C1 C2 106.0(4) . . ?
C3 C1 C2 116.2(4) . . ?
N1 C1 H1 108.0 . . ?
C3 C1 H1 108.0 . . ?
C2 C1 H1 108.0 . . ?
O1 C2 N2 122.0(5) . . ?
O1 C2 C1 118.8(5) . . ?
N2 C2 C1 119.3(5) . . ?
C10 C3 C4 109.9(4) . . ?
C10 C3 C1 112.3(5) . . ?
C4 C3 C1 109.7(4) . . ?
C10 C3 H3 108.2 . . ?
C4 C3 H3 108.2 . . ?
C1 C3 H3 108.2 . . ?
C9 C4 C5 119.5(5) . . ?
C9 C4 C3 121.7(5) . . ?
C5 C4 C3 118.7(5) . . ?
C6 C5 C4 119.4(6) . . ?
C6 C5 H5 120.3 . . ?
C4 C5 H5 120.3 . . ?
C7 C6 C5 120.7(6) . . ?
C7 C6 H6 119.7 . . ?
C5 C6 H6 119.7 . . ?
C8 C7 C6 120.0(6) . . ?
C8 C7 H7 120.0 . . ?
C6 C7 H7 120.0 . . ?
C7 C8 C9 119.8(6) . . ?
C7 C8 H8 120.1 . . ?
C9 C8 H8 120.1 . . ?
C4 C9 C8 120.5(6) . . ?
C4 C9 H9 119.7 . . ?
C8 C9 H9 119.7 . . ?
C11 C10 C15 118.6(6) . . ?
C11 C10 C3 124.1(6) . . ?
C15 C10 C3 117.2(6) . . ?
C10 C11 C12 121.4(7) . . ?
C10 C11 H11 119.3 . . ?
C12 C11 H11 119.3 . . ?
C11 C12 C13 119.7(8) . . ?
C11 C12 H12 120.2 . . ?
C13 C12 H12 120.2 . . ?
C14 C13 C12 120.2(7) . . ?
C14 C13 H13 119.9 . . ?
C12 C13 H13 119.9 . . ?
C13 C14 C15 120.5(7) . . ?
C13 C14 H14 119.7 . . ?
C15 C14 H14 119.7 . . ?
C10 C15 C14 119.7(8) . . ?
C10 C15 H15 120.2 . . ?
C14 C15 H15 120.2 . . ?
N2 C16 C17 112.1(5) . . ?
N2 C16 C18 109.0(4) . . ?
C17 C16 C18 109.9(4) . . ?
N2 C16 H16 108.6 . . ?
C17 C16 H16 108.6 . . ?
C18 C16 H16 108.6 . . ?
O2 C17 O3 125.0(5) . . ?
O2 C17 C16 116.7(5) . . ?
O3 C17 C16 118.2(5) . . ?
C19 C18 C25 108.0(4) . . ?
C19 C18 C16 113.6(4) . . ?
C25 C18 C16 112.2(5) . . ?
C19 C18 H18 107.6 . . ?
C25 C18 H18 107.6 . . ?
C16 C18 H18 107.6 . . ?
C24 C19 C20 117.4(5) . . ?
C24 C19 C18 122.6(5) . . ?
C20 C19 C18 120.0(5) . . ?
C21 C20 C19 121.5(6) . . ?
C21 C20 H20 119.2 . . ?
C19 C20 H20 119.2 . . ?
C22 C21 C20 119.9(6) . . ?
C22 C21 H21 120.0 . . ?
C20 C21 H21 120.0 . . ?
C21 C22 C23 119.6(5) . . ?
C21 C22 H22 120.2 . . ?
C23 C22 H22 120.2 . . ?
C22 C23 C24 120.8(5) . . ?
C22 C23 H23 119.6 . . ?
C24 C23 H23 119.6 . . ?
C23 C24 C19 120.7(6) . . ?
C23 C24 H24 119.6 . . ?
C19 C24 H24 119.6 . . ?
C26 C25 C30 120.0(5) . . ?
C26 C25 C18 118.9(5) . . ?
C30 C25 C18 121.1(5) . . ?
C25 C26 C27 120.5(6) . . ?
C25 C26 H26 119.7 . . ?
C27 C26 H26 119.7 . . ?
C28 C27 C26 119.5(6) . . ?
C28 C27 H27 120.2 . . ?
C26 C27 H27 120.2 . . ?
C27 C28 C29 120.0(6) . . ?
C27 C28 H28 120.0 . . ?
C29 C28 H28 120.0 . . ?
C30 C29 C28 119.6(6) . . ?
C30 C29 H29 120.2 . . ?
C28 C29 H29 120.2 . . ?
C25 C30 C29 120.3(6) . . ?
C25 C30 H30 119.8 . . ?
C29 C30 H30 119.8 . . ?
C31 N3 H3A 109.5 . . ?
C31 N3 H3B 109.5 . . ?
H3A N3 H3B 109.5 . . ?
C31 N3 H3C 109.5 . . ?
H3A N3 H3C 109.5 . . ?
H3B N3 H3C 109.5 . . ?
C32 N4 C46 119.1(5) . . ?
C32 N4 H4 120.5 . . ?
C46 N4 H4 120.5 . . ?
N3 C31 C32 111.8(4) . . ?
N3 C31 C33 109.1(4) . . ?
C32 C31 C33 113.2(5) . . ?
N3 C31 H31 107.5 . . ?
C32 C31 H31 107.5 . . ?
C33 C31 H31 107.5 . . ?
O4 C32 N4 122.8(5) . . ?
O4 C32 C31 119.1(5) . . ?
N4 C32 C31 118.1(5) . . ?
C40 C33 C34 113.6(4) . . ?
C40 C33 C31 114.2(4) . . ?
C34 C33 C31 108.9(4) . . ?
C40 C33 H33 106.6 . . ?
C34 C33 H33 106.6 . . ?
C31 C33 H33 106.6 . . ?
C35 C34 C39 119.3(6) . . ?
C35 C34 C33 121.8(5) . . ?
C39 C34 C33 119.0(5) . . ?
C34 C35 C36 121.3(7) . . ?
C34 C35 H35 119.4 . . ?
C36 C35 H35 119.4 . . ?
C37 C36 C35 119.1(7) . . ?
C37 C36 H36 120.5 . . ?
C35 C36 H36 120.5 . . ?
C38 C37 C36 119.5(6) . . ?
C38 C37 H37 120.3 . . ?
C36 C37 H37 120.3 . . ?
C37 C38 C39 121.3(6) . . ?
C37 C38 H38 119.4 . . ?
C39 C38 H38 119.4 . . ?
C34 C39 C38 119.6(6) . . ?
C34 C39 H39 120.2 . . ?
C38 C39 H39 120.2 . . ?
C41 C40 C45 118.2(6) . . ?
C41 C40 C33 123.0(5) . . ?
C45 C40 C33 118.8(5) . . ?
C40 C41 C42 120.7(6) . . ?
C40 C41 H41 119.7 . . ?
C42 C41 H41 119.7 . . ?
C43 C42 C41 119.9(6) . . ?
C43 C42 H42 120.1 . . ?
C41 C42 H42 120.1 . . ?
C44 C43 C42 120.1(6) . . ?
C44 C43 H43 119.9 . . ?
C42 C43 H43 119.9 . . ?
C43 C44 C45 120.3(6) . . ?
C43 C44 H44 119.8 . . ?
C45 C44 H44 119.8 . . ?
C44 C45 C40 120.8(6) . . ?
C44 C45 H45 119.6 . . ?
C40 C45 H45 119.6 . . ?
N4 C46 C48 110.3(4) . . ?
N4 C46 C47 110.3(4) . . ?
C48 C46 C47 110.0(4) . . ?
N4 C46 H46 108.8 . . ?
C48 C46 H46 108.8 . . ?
C47 C46 H46 108.8 . . ?
O5 C47 O6 126.6(5) . . ?
O5 C47 C46 116.7(5) . . ?
O6 C47 C46 116.7(5) . . ?
C46 C48 C49 110.5(4) . . ?
C46 C48 C55 116.0(4) . . ?
C49 C48 C55 110.4(4) . . ?
C46 C48 H48 106.5 . . ?
C49 C48 H48 106.5 . . ?
C55 C48 H48 106.5 . . ?
C50 C49 C54 118.9(5) . . ?
C50 C49 C48 120.6(5) . . ?
C54 C49 C48 120.4(5) . . ?
C51 C50 C49 120.6(6) . . ?
C51 C50 H50 119.7 . . ?
C49 C50 H50 119.7 . . ?
C52 C51 C50 120.0(6) . . ?
C52 C51 H51 120.0 . . ?
C50 C51 H51 120.0 . . ?
C51 C52 C53 120.4(6) . . ?
C51 C52 H52 119.8 . . ?
C53 C52 H52 119.8 . . ?
C52 C53 C54 119.6(6) . . ?
C52 C53 H53 120.2 . . ?
C54 C53 H53 120.2 . . ?
C49 C54 C53 120.5(6) . . ?
C49 C54 H54 119.7 . . ?
C53 C54 H54 119.7 . . ?
C56 C55 C60 117.9(5) . . ?
C56 C55 C48 119.1(5) . . ?
C60 C55 C48 122.9(5) . . ?
C55 C56 C57 122.2(6) . . ?
C55 C56 H56 118.9 . . ?
C57 C56 H56 118.9 . . ?
C58 C57 C56 119.7(6) . . ?
C58 C57 H57 120.1 . . ?
C56 C57 H57 120.1 . . ?
C57 C58 C59 119.4(6) . . ?
C57 C58 H58 120.3 . . ?
C59 C58 H58 120.3 . . ?
C58 C59 C60 120.7(6) . . ?
C58 C59 H59 119.7 . . ?
C60 C59 H59 119.7 . . ?
C59 C60 C55 120.0(6) . . ?
C59 C60 H60 120.0 . . ?
C55 C60 H60 120.0 . . ?
H11P O11 H11Q 104(4) . . ?
H8P O8 H8Q 107(3) . . ?
H7P O7 H7Q 107(3) . . ?

loop_
_geom_bond_atom_site_label_1
_geom_bond_atom_site_label_2
_geom_bond_distance
_geom_bond_site_symmetry_2
_geom_bond_publ_flag
O1 C2 1.236(8) . ?
O2 C17 1.252(7) . ?
O3 C17 1.271(7) . ?
N1 C1 1.488(7) . ?
N1 H1A 0.9100 . ?
N1 H1B 0.9100 . ?
N1 H1C 0.9100 . ?
N2 C2 1.304(7) . ?
N2 C16 1.478(7) . ?
N2 H2 0.8800 . ?
C1 C3 1.543(7) . ?
C1 C2 1.549(8) . ?
C1 H1 1.0000 . ?
C3 C10 1.523(8) . ?
C3 C4 1.542(7) . ?
C3 H3 1.0000 . ?
C4 C9 1.388(8) . ?
C4 C5 1.396(8) . ?
C5 C6 1.390(9) . ?
C5 H5 0.9500 . ?
C6 C7 1.384(10) . ?
C6 H6 0.9500 . ?
C7 C8 1.378(9) . ?
C7 H7 0.9500 . ?
C8 C9 1.391(8) . ?
C8 H8 0.9500 . ?
C9 H9 0.9500 . ?
C10 C11 1.383(9) . ?
C10 C15 1.401(9) . ?
C11 C12 1.386(9) . ?
C11 H11 0.9500 . ?
C12 C13 1.391(13) . ?
C12 H12 0.9500 . ?
C13 C14 1.360(13) . ?
C13 H13 0.9500 . ?
C14 C15 1.410(11) . ?
C14 H14 0.9500 . ?
C15 H15 0.9500 . ?
C16 C17 1.523(8) . ?
C16 C18 1.540(8) . ?
C16 H16 1.0000 . ?
C18 C19 1.523(8) . ?
C18 C25 1.536(8) . ?
C18 H18 1.0000 . ?
C19 C24 1.406(8) . ?
C19 C20 1.409(8) . ?
C20 C21 1.387(9) . ?
C20 H20 0.9500 . ?
C21 C22 1.386(9) . ?
C21 H21 0.9500 . ?
C22 C23 1.387(9) . ?
C22 H22 0.9500 . ?
C23 C24 1.387(8) . ?
C23 H23 0.9500 . ?
C24 H24 0.9500 . ?
C25 C26 1.381(8) . ?
C25 C30 1.385(8) . ?
C26 C27 1.403(8) . ?
C26 H26 0.9500 . ?
C27 C28 1.385(9) . ?
C27 H27 0.9500 . ?
C28 C29 1.404(9) . ?
C28 H28 0.9500 . ?
C29 C30 1.394(9) . ?
C29 H29 0.9500 . ?
C30 H30 0.9500 . ?
O4 C32 1.224(7) . ?
O5 C47 1.250(7) . ?
O6 C47 1.257(7) . ?
N3 C31 1.480(7) . ?
N3 H3A 0.9100 . ?
N3 H3B 0.9100 . ?
N3 H3C 0.9100 . ?
N4 C32 1.334(7) . ?
N4 C46 1.463(7) . ?
N4 H4 0.8800 . ?
C31 C32 1.537(7) . ?
C31 C33 1.550(8) . ?
C31 H31 1.0000 . ?
C33 C40 1.519(8) . ?
C33 C34 1.540(7) . ?
C33 H33 1.0000 . ?
C34 C35 1.378(9) . ?
C34 C39 1.383(8) . ?
C35 C36 1.399(9) . ?
C35 H35 0.9500 . ?
C36 C37 1.388(11) . ?
C36 H36 0.9500 . ?
C37 C38 1.375(11) . ?
C37 H37 0.9500 . ?
C38 C39 1.390(9) . ?
C38 H38 0.9500 . ?
C39 H39 0.9500 . ?
C40 C41 1.392(8) . ?
C40 C45 1.402(8) . ?
C41 C42 1.397(8) . ?
C41 H41 0.9500 . ?
C42 C43 1.382(9) . ?
C42 H42 0.9500 . ?
C43 C44 1.373(9) . ?
C43 H43 0.9500 . ?
C44 C45 1.385(9) . ?
C44 H44 0.9500 . ?
C45 H45 0.9500 . ?
C46 C48 1.514(7) . ?
C46 C47 1.552(8) . ?
C46 H46 1.0000 . ?
C48 C49 1.528(7) . ?
C48 C55 1.529(7) . ?
C48 H48 1.0000 . ?
C49 C50 1.396(8) . ?
C49 C54 1.397(8) . ?
C50 C51 1.389(9) . ?
C50 H50 0.9500 . ?
C51 C52 1.384(11) . ?
C51 H51 0.9500 . ?
C52 C53 1.389(10) . ?
C52 H52 0.9500 . ?
C53 C54 1.396(8) . ?
C53 H53 0.9500 . ?
C54 H54 0.9500 . ?
C55 C56 1.370(8) . ?
C55 C60 1.396(8) . ?
C56 C57 1.387(9) . ?
C56 H56 0.9500 . ?
C57 C58 1.369(9) . ?
C57 H57 0.9500 . ?
C58 C59 1.379(10) . ?
C58 H58 0.9500 . ?
C59 C60 1.396(9) . ?
C59 H59 0.9500 . ?
C60 H60 0.9500 . ?
O11 H11P 0.841(14) . ?
O11 H11Q 0.836(14) . ?
O8 H8P 0.841(14) . ?
O8 H8Q 0.839(14) . ?
O7 H7P 0.840(14) . ?
O7 H7Q 0.838(14) . ?

loop_
_platon_squeeze_void_nr
_platon_squeeze_void_average_x
_platon_squeeze_void_average_y
_platon_squeeze_void_average_z
_platon_squeeze_void_volume
_platon_squeeze_void_count_electrons
_platon_squeeze_void_content
1 -0.000 0.500 0.273 28 8 ' '
2 0.210 0.519 0.048 39 14 ' '
3 0.293 0.018 0.947 40 14 ' '
4 0.507 1.001 0.723 26 8 ' '
5 0.709 0.981 -0.048 39 14 ' '
6 0.790 0.481 1.048 38 14 ' '
